data_7045770
loop_
_publ_author_name
'Sun, Qiushi'
'Yao, Shuo'
'Liu, Bing'
'Liu, Xinyao'
'Li, Guanghua'
'Liu, Xiaoyang'
'Liu, Yunling'

_publ_section_title
;
 A novel polyhedron-based metal-organic framework with high performance
 for gas uptake and light hydrocarbon separation.
;
_journal_issue 14
_journal_name_full 'Dalton transactions (Cambridge, England : 2003)'
_journal_page_first 5005
_journal_page_last 5010
_journal_paper_doi 10.1039/C7DT04622G
_journal_volume 47
_journal_year 2018
_chemical_formula_moiety 'C58 H72 N14 O22 Zn3'
_chemical_formula_sum 'C58 H72 N14 O22 Zn3'
_chemical_formula_weight 1513.40
_chemical_melting_point ?
_space_group_crystal_system cubic
_space_group_IT_number 229
_space_group_name_Hall '-I 4 2 3'
_space_group_name_H-M_alt 'I m -3 m'
_symmetry_space_group_name_Hall '-I 4 2 3'
_symmetry_space_group_name_H-M 'I m -3 m'
_atom_sites_solution_hydrogens difmap
_audit_creation_method SHELXL-2014/7
_audit_update_record
;
2018-03-04 deposited with the CCDC.
2018-03-05 downloaded from the CCDC.
;
_cell_angle_alpha 90
_cell_angle_beta 90
_cell_angle_gamma 90
_cell_formula_units_Z 12
_cell_length_a 31.289(4)
_cell_length_b 31.289(4)
_cell_length_c 31.289(4)
_cell_measurement_reflns_used 2556
_cell_measurement_temperature 173(2)
_cell_measurement_theta_max 25.014
_cell_measurement_theta_min 2.255
_cell_volume 30632(7)
_computing_data_collection 'Bruker APEX II CCD'
_computing_molecular_graphics 'SHELXL-2014/7 (Sheldrick, 2014)'
_computing_publication_material 'Materials Studio 7.0'
_computing_structure_refinement 'SHELXL-2014/7 (Sheldrick, 2014)'
_computing_structure_solution 'SHELXL-2014/7 (Sheldrick, 2014)'
_diffrn_ambient_temperature 173(2)
_diffrn_detector_area_resol_mean '9.00 cm'
_diffrn_measured_fraction_theta_full 0.982
_diffrn_measured_fraction_theta_max 0.982
_diffrn_measurement_device_type 'CCD area detector'
_diffrn_measurement_method 'phi and omega scans'
_diffrn_radiation_type MoK\a
_diffrn_radiation_wavelength 0.71073
_diffrn_reflns_av_R_equivalents 0.0848
_diffrn_reflns_av_unetI/netI 0.0297
_diffrn_reflns_Laue_measured_fraction_full 0.982
_diffrn_reflns_Laue_measured_fraction_max 0.982
_diffrn_reflns_limit_h_max 33
_diffrn_reflns_limit_h_min -36
_diffrn_reflns_limit_k_max 37
_diffrn_reflns_limit_k_min -36
_diffrn_reflns_limit_l_max 37
_diffrn_reflns_limit_l_min -23
_diffrn_reflns_number 44862
_diffrn_reflns_point_group_measured_fraction_full 0.982
_diffrn_reflns_point_group_measured_fraction_max 0.982
_diffrn_reflns_theta_full 25.014
_diffrn_reflns_theta_max 25.014
_diffrn_reflns_theta_min 2.255
_exptl_absorpt_coefficient_mu 0.755
_exptl_absorpt_correction_T_max 0.8418
_exptl_absorpt_correction_T_min 0.8157
_exptl_absorpt_correction_type empirical
_exptl_absorpt_process_details SADABS
_exptl_crystal_colour colourless
_exptl_crystal_density_diffrn 0.985
_exptl_crystal_density_meas ?
_exptl_crystal_description block
_exptl_crystal_F_000 9408
_exptl_crystal_size_max 0.28
_exptl_crystal_size_mid 0.26
_exptl_crystal_size_min 0.24
_refine_diff_density_max 0.523
_refine_diff_density_min -0.468
_refine_diff_density_rms 0.073
_refine_ls_extinction_method none
_refine_ls_goodness_of_fit_ref 1.068
_refine_ls_hydrogen_treatment refxyz
_refine_ls_matrix_type full
_refine_ls_number_parameters 143
_refine_ls_number_reflns 2556
_refine_ls_number_restraints 88
_refine_ls_restrained_S_all 1.113
_refine_ls_R_factor_all 0.0808
_refine_ls_R_factor_gt 0.0598
_refine_ls_shift/su_max 0.000
_refine_ls_shift/su_mean 0.000
_refine_ls_structure_factor_coef Fsqd
_refine_ls_weighting_details 'w=1/[\s^2^(Fo^2^)+(0.1036P)^2^+24.1905P] where P=(Fo^2^+2Fc^2^)/3'
_refine_ls_weighting_scheme calc
_refine_ls_wR_factor_gt 0.1591
_refine_ls_wR_factor_ref 0.1712
_reflns_Friedel_coverage 0.000
_reflns_number_gt 1960
_reflns_number_total 2556
_reflns_threshold_expression 'I > 2\s(I)'
_cod_data_source_file c7dt04622g2.cif
_cod_data_source_block JLU-Liu40
_cod_depositor_comments
;
The following automatic conversions were performed:

'_chemical_melting_point' value 'not measured' was changed to '?' -
the value is undefined or not given.

'_exptl_crystal_density_meas' value 'not measured' was changed to '?'
- the value is perceived as not measured.

Automatic conversion script
Id: cif_fix_values 4973 2017-02-22 13:04:09Z antanas 

 Adding full bibliography for 7045770.cif.
;
_cod_original_cell_volume 30631(11)
_cod_database_code 7045770
_shelx_shelxl_version_number 2014/7
_shelx_space_group_comment
;
The symmetry employed for this shelxl refinement is uniquely defined
by the following loop, which should always be used as a source of
symmetry information in preference to the above space-group names.
They are only intended as comments.
;
_platon_squeeze_void_probe_radius 1.20

loop_
_space_group_symop_operation_xyz
'x, y, z'
'-x, -y, z'
'-x, y, -z'
'x, -y, -z'
'z, x, y'
'z, -x, -y'
'-z, -x, y'
'-z, x, -y'
'y, z, x'
'-y, z, -x'
'y, -z, -x'
'-y, -z, x'
'y, x, -z'
'-y, -x, -z'
'y, -x, z'
'-y, x, z'
'x, z, -y'
'-x, z, y'
'-x, -z, -y'
'x, -z, y'
'z, y, -x'
'z, -y, x'
'-z, y, x'
'-z, -y, -x'
'x+1/2, y+1/2, z+1/2'
'-x+1/2, -y+1/2, z+1/2'
'-x+1/2, y+1/2, -z+1/2'
'x+1/2, -y+1/2, -z+1/2'
'z+1/2, x+1/2, y+1/2'
'z+1/2, -x+1/2, -y+1/2'
'-z+1/2, -x+1/2, y+1/2'
'-z+1/2, x+1/2, -y+1/2'
'y+1/2, z+1/2, x+1/2'
'-y+1/2, z+1/2, -x+1/2'
'y+1/2, -z+1/2, -x+1/2'
'-y+1/2, -z+1/2, x+1/2'
'y+1/2, x+1/2, -z+1/2'
'-y+1/2, -x+1/2, -z+1/2'
'y+1/2, -x+1/2, z+1/2'
'-y+1/2, x+1/2, z+1/2'
'x+1/2, z+1/2, -y+1/2'
'-x+1/2, z+1/2, y+1/2'
'-x+1/2, -z+1/2, -y+1/2'
'x+1/2, -z+1/2, y+1/2'
'z+1/2, y+1/2, -x+1/2'
'z+1/2, -y+1/2, x+1/2'
'-z+1/2, y+1/2, x+1/2'
'-z+1/2, -y+1/2, -x+1/2'
'-x, -y, -z'
'x, y, -z'
'x, -y, z'
'-x, y, z'
'-z, -x, -y'
'-z, x, y'
'z, x, -y'
'z, -x, y'
'-y, -z, -x'
'y, -z, x'
'-y, z, x'
'y, z, -x'
'-y, -x, z'
'y, x, z'
'-y, x, -z'
'y, -x, -z'
'-x, -z, y'
'x, -z, -y'
'x, z, y'
'-x, z, -y'
'-z, -y, x'
'-z, y, -x'
'z, -y, -x'
'z, y, x'
'-x+1/2, -y+1/2, -z+1/2'
'x+1/2, y+1/2, -z+1/2'
'x+1/2, -y+1/2, z+1/2'
'-x+1/2, y+1/2, z+1/2'
'-z+1/2, -x+1/2, -y+1/2'
'-z+1/2, x+1/2, y+1/2'
'z+1/2, x+1/2, -y+1/2'
'z+1/2, -x+1/2, y+1/2'
'-y+1/2, -z+1/2, -x+1/2'
'y+1/2, -z+1/2, x+1/2'
'-y+1/2, z+1/2, x+1/2'
'y+1/2, z+1/2, -x+1/2'
'-y+1/2, -x+1/2, z+1/2'
'y+1/2, x+1/2, z+1/2'
'-y+1/2, x+1/2, -z+1/2'
'y+1/2, -x+1/2, -z+1/2'
'-x+1/2, -z+1/2, y+1/2'
'x+1/2, -z+1/2, -y+1/2'
'x+1/2, z+1/2, y+1/2'
'-x+1/2, z+1/2, -y+1/2'
'-z+1/2, -y+1/2, x+1/2'
'-z+1/2, y+1/2, -x+1/2'
'z+1/2, -y+1/2, -x+1/2'
'z+1/2, y+1/2, x+1/2'

loop_
_atom_site_label
_atom_site_type_symbol
_atom_site_fract_x
_atom_site_fract_y
_atom_site_fract_z
_atom_site_U_iso_or_equiv
_atom_site_adp_type
_atom_site_occupancy
_atom_site_site_symmetry_order
_atom_site_calc_flag
_atom_site_refinement_flags_posn
_atom_site_refinement_flags_adp
_atom_site_refinement_flags_occupancy
_atom_site_disorder_group
Zn1 Zn 0.0000 0.29797(3) 0.0000 0.0404(3) Uani 1 8 d S T P .
Zn2 Zn 0.0000 0.39278(3) 0.0000 0.0355(3) Uani 1 8 d S T P .
Zn3 Zn 0.0000 0.5000 0.2500 0.0508(4) Uani 1 8 d S T P .
O1 O 0.01212(15) 0.31125(15) 0.06163(14) 0.0594(17) Uani 0.5 1 d . U P .
O2 O 0.0000 0.38205(11) 0.06402(11) 0.0595(9) Uani 1 2 d S T P .
O3 O 0.0000 0.45395(10) 0.20611(11) 0.0628(9) Uani 1 2 d S TU P .
O4 O 0.0000 0.4155(5) 0.2624(5) 0.062(4) Uani 0.5 2 d S TU P .
O4' O 0.0196(5) 0.4157(4) 0.2646(4) 0.054(4) Uani 0.25 1 d . U P .
O5 O 0.0000 0.2348(3) 0.0000 0.103(3) Uani 1 8 d S TU P .
O6 O 0.0000 0.4537(2) 0.0000 0.073(2) Uani 1 8 d S T P .
N1 N 0.0145(3) 0.25659(17) 0.25659(17) 0.068(3) Uani 0.5 2 d S TU P .
N2 N 0.0438(4) 0.2282(4) 0.1961(4) 0.061(2) Uani 0.25 1 d D U P 1
N2' N 0.0157(4) 0.2244(3) 0.1929(4) 0.061(2) Uani 0.25 1 d D U P 2
C1 C 0.0124(4) 0.2607(4) 0.2135(5) 0.061(2) Uani 0.25 1 d D U P 1
C1' C 0.0304(5) 0.2632(4) 0.2156(5) 0.061(2) Uani 0.25 1 d D U P 2
C2 C 0.0163(2) 0.30272(11) 0.19294(12) 0.071(3) Uani 0.5 1 d DG U P .
C3 C 0.0141(2) 0.30511(10) 0.14864(12) 0.070(3) Uani 0.5 1 d G U P .
C4 C 0.0092(3) 0.34453(12) 0.12873(9) 0.062(4) Uani 0.5 1 d G . P .
C5 C 0.0066(4) 0.38155(10) 0.15313(12) 0.053(3) Uani 0.5 1 d G . P .
C6 C 0.0087(4) 0.37916(11) 0.19744(12) 0.062(4) Uani 0.5 1 d G . P .
C7 C 0.0136(2) 0.33974(13) 0.21735(9) 0.077(3) Uani 0.5 1 d G U P .
C8 C 0.0075(5) 0.3463(2) 0.0806(2) 0.053(4) Uani 0.5 1 d . . P .
C9 C 0.0083(4) 0.4194(2) 0.2245(2) 0.053(3) Uani 0.5 1 d . U P .
H3 H 0.0143(19) 0.277(2) 0.135(2) 0.064 Uiso 0.5 1 d . U P .
H5 H 0.0000 0.4102(16) 0.1373(17) 0.064 Uiso 1 2 d S U P .
H7 H 0.022(2) 0.338(2) 0.246(2) 0.064 Uiso 0.5 1 d . U P .

loop_
_atom_site_aniso_label
_atom_site_aniso_U_11
_atom_site_aniso_U_22
_atom_site_aniso_U_33
_atom_site_aniso_U_23
_atom_site_aniso_U_13
_atom_site_aniso_U_12
Zn1 0.0465(4) 0.0283(5) 0.0465(4) 0.000 0.000 0.000
Zn2 0.0398(4) 0.0270(5) 0.0398(4) 0.000 0.000 0.000
Zn3 0.0629(5) 0.0629(5) 0.0266(5) 0.000 0.000 0.000
O1 0.076(5) 0.062(3) 0.041(2) 0.0024(19) -0.013(2) 0.008(2)
O2 0.072(2) 0.061(2) 0.0454(18) 0.0147(16) 0.000 0.000
O3 0.094(3) 0.0447(18) 0.0494(19) 0.0068(15) 0.000 0.000
O4 0.052(7) 0.068(6) 0.065(6) 0.009(4) 0.000 0.000
O4' 0.062(8) 0.049(6) 0.050(6) 0.000(4) -0.007(6) 0.010(6)
O5 0.123(4) 0.064(5) 0.123(4) 0.000 0.000 0.000
O6 0.096(3) 0.027(3) 0.096(3) 0.000 0.000 0.000
N1 0.117(8) 0.043(2) 0.043(2) 0.004(3) 0.007(3) 0.007(3)
N2 0.087(5) 0.047(3) 0.049(3) 0.001(2) -0.001(4) 0.003(3)
N2' 0.087(5) 0.047(3) 0.049(3) 0.001(2) -0.001(4) 0.003(3)
C1 0.087(5) 0.047(3) 0.049(3) 0.001(2) -0.001(4) 0.003(3)
C1' 0.087(5) 0.047(3) 0.049(3) 0.001(2) -0.001(4) 0.003(3)
C2 0.128(7) 0.049(3) 0.036(3) 0.005(3) 0.005(3) 0.010(3)
C3 0.109(7) 0.052(4) 0.048(3) -0.002(3) 0.012(3) -0.005(3)
C4 0.090(12) 0.059(4) 0.036(3) 0.011(3) 0.006(3) -0.004(4)
C5 0.072(9) 0.044(3) 0.044(3) 0.010(2) 0.000(4) 0.006(4)
C6 0.091(12) 0.047(3) 0.049(3) 0.005(3) 0.004(4) -0.007(4)
C7 0.120(8) 0.063(4) 0.049(4) 0.006(3) 0.001(4) 0.002(4)
C8 0.043(12) 0.069(4) 0.048(3) 0.007(3) -0.003(3) 0.001(4)
C9 0.060(9) 0.057(3) 0.042(3) 0.010(2) 0.002(3) -0.002(3)

loop_
_atom_type_symbol
_atom_type_description
_atom_type_scat_dispersion_real
_atom_type_scat_dispersion_imag
_atom_type_scat_source
C C 0.0033 0.0016 'International Tables Vol C Tables 4.2.6.8 and 6.1.1.4'
H H 0.0000 0.0000 'International Tables Vol C Tables 4.2.6.8 and 6.1.1.4'
N N 0.0061 0.0033 'International Tables Vol C Tables 4.2.6.8 and 6.1.1.4'
O O 0.0106 0.0060 'International Tables Vol C Tables 4.2.6.8 and 6.1.1.4'
Zn Zn 0.2839 1.4301 'International Tables Vol C Tables 4.2.6.8 and 6.1.1.4'

loop_
_geom_angle_atom_site_label_1
_geom_angle_atom_site_label_2
_geom_angle_atom_site_label_3
_geom_angle
_geom_angle_site_symmetry_1
_geom_angle_site_symmetry_3
O5 Zn1 O1 101.94(14) . .
O5 Zn1 O1 101.94(14) . 72
O1 Zn1 O1 66.1(3) . 72
O5 Zn1 O1 101.94(14) . 70
O1 Zn1 O1 108.6(3) . 70
O1 Zn1 O1 156.1(3) 72 70
O5 Zn1 O1 101.94(14) . 21
O1 Zn1 O1 87.54(6) . 21
O1 Zn1 O1 21.8(3) 72 21
O1 Zn1 O1 147.5(3) 70 21
O5 Zn1 O1 101.94(14) . 3
O1 Zn1 O1 156.1(3) . 3
O1 Zn1 O1 108.6(3) 72 3
O1 Zn1 O1 66.1(3) 70 3
O1 Zn1 O1 87.55(5) 21 3
O5 Zn1 O1 101.94(14) . 52
O1 Zn1 O1 21.8(3) . 52
O1 Zn1 O1 87.55(5) 72 52
O1 Zn1 O1 87.55(5) 70 52
O1 Zn1 O1 108.6(3) 21 52
O1 Zn1 O1 147.5(3) 3 52
O5 Zn1 O1 101.94(14) . 23
O1 Zn1 O1 87.55(6) . 23
O1 Zn1 O1 147.5(3) 72 23
O1 Zn1 O1 21.8(3) 70 23
O1 Zn1 O1 156.1(3) 21 23
O1 Zn1 O1 87.55(6) 3 23
O1 Zn1 O1 66.1(3) 52 23
O5 Zn1 O1 101.94(14) . 50
O1 Zn1 O1 147.5(3) . 50
O1 Zn1 O1 87.55(5) 72 50
O1 Zn1 O1 87.55(5) 70 50
O1 Zn1 O1 66.1(3) 21 50
O1 Zn1 O1 21.8(3) 3 50
O1 Zn1 O1 156.1(3) 52 50
O1 Zn1 O1 108.6(3) 23 50
O5 Zn1 Zn2 180.0 . .
O1 Zn1 Zn2 78.06(14) . .
O1 Zn1 Zn2 78.06(14) 72 .
O1 Zn1 Zn2 78.06(14) 70 .
O1 Zn1 Zn2 78.06(14) 21 .
O1 Zn1 Zn2 78.06(14) 3 .
O1 Zn1 Zn2 78.06(14) 52 .
O1 Zn1 Zn2 78.06(14) 23 .
O1 Zn1 Zn2 78.06(14) 50 .
O6 Zn2 O2 99.52(10) . .
O6 Zn2 O2 99.51(10) . 70
O2 Zn2 O2 88.43(3) . 70
O6 Zn2 O2 99.51(10) . 50
O2 Zn2 O2 161.0(2) . 50
O2 Zn2 O2 88.43(3) 70 50
O6 Zn2 O2 99.51(10) . 21
O2 Zn2 O2 88.43(3) . 21
O2 Zn2 O2 161.0(2) 70 21
O2 Zn2 O2 88.43(3) 50 21
O6 Zn2 Zn1 180.0 . .
O2 Zn2 Zn1 80.48(10) . .
O2 Zn2 Zn1 80.49(10) 70 .
O2 Zn2 Zn1 80.49(10) 50 .
O2 Zn2 Zn1 80.49(10) 21 .
O3 Zn3 O3 92.75(18) 38 37_455
O3 Zn3 O3 118.43(10) 38 2_565
O3 Zn3 O3 118.43(10) 37_455 2_565
O3 Zn3 O3 118.42(10) 38 .
O3 Zn3 O3 118.42(10) 37_455 .
O3 Zn3 O3 92.75(18) 2_565 .
O1 O1 C8 83.4(7) 52 .
O1 O1 C8 63.8(6) 52 52
C8 O1 C8 19.6(13) . 52
O1 O1 Zn1 79.12(13) 52 .
C8 O1 Zn1 127.8(5) . .
C8 O1 Zn1 119.3(4) 52 .
C8 O2 C8 21.5(14) 52 .
C8 O2 Zn2 123.7(4) 52 .
C8 O2 Zn2 123.7(4) . .
C9 O3 C9 24.0(10) 52 .
C9 O3 Zn3 107.9(4) 52 .
C9 O3 Zn3 107.9(4) . .
O4' O4 O4' 167(5) . 52
O4' O4 C9 109(3) . 52
O4' O4 C9 84(2) 52 52
O4' O4 C9 84(2) . .
O4' O4 C9 109(3) 52 .
C9 O4 C9 24.7(11) 52 .
O4 O4' O4' 7(3) . 52
O4 O4' C9 68(2) . .
O4' O4' C9 74.4(8) 52 .
O4 O4' C9 49(2) . 52
O4' O4' C9 55.3(7) 52 52
C9 O4' C9 19.1(8) . 52
N1 N1 C1 87.2(7) 52 67
N1 N1 C1 87.2(7) 52 .
C1 N1 C1 100.7(11) 67 .
N1 N1 C1' 111.0(7) 52 .
N1 N1 C1' 111.0(7) 52 67
C1' N1 C1' 98.4(12) . 67
N1 N1 C1 58.1(6) 52 18
C1 N1 C1 29.0(11) 67 18
C1 N1 C1 97.7(10) . 18
N1 N1 C1 58.1(6) 52 52
C1 N1 C1 97.7(10) 67 52
C1 N1 C1 29.0(11) . 52
C1 N1 C1 81.8(10) 18 52
N1 N1 C1' 42.7(5) 52 52
C1' N1 C1' 68.3(11) . 52
C1' N1 C1' 117.6(10) 67 52
N1 N1 C1' 42.7(5) 52 18
C1' N1 C1' 117.6(10) . 18
C1' N1 C1' 68.3(11) 67 18
C1' N1 C1' 66.8(9) 52 18
N2 N2 C1 102.6(7) 67 .
N2' N2' N2' 89.998(1) 52 67
N2' N2' C1' 108.2(8) 52 .
N2' N2' C1' 103.8(8) 67 .
N2' N2' N2' 55.0(8) 52 18
N2' N2' N2' 35.0(8) 67 18
C1' N2' N2' 112.0(9) . 18
C1 C1 N1 92.8(7) 52 .
C1 C1 C2 94.7(6) 52 .
N1 C1 C2 121.1(10) . .
C1 C1 N2 130.4(8) 52 .
N1 C1 N2 105.3(10) . .
C2 C1 N2 112.9(11) . .
C1 C1 N1 58.1(6) 52 52
N1 C1 N1 34.7(8) . 52
C2 C1 N1 119.1(9) . 52
N2 C1 N1 126.4(10) . 52
C1 C1 C2 58.6(5) 52 52
N1 C1 C2 118.1(9) . 52
C2 C1 C2 36.2(5) . 52
N2 C1 C2 135.8(12) . 52
N1 C1 C2 95.9(7) 52 52
N1 C1' N2' 102.1(11) . .
N1 C1' C2 117.1(11) . .
N2' C1' C2 110.9(11) . .
N1 C1' C1' 69.0(7) . 52
N2' C1' C1' 71.8(8) . 52
C2 C1' C1' 72.7(7) . 52
N1 C1' N1 26.3(6) . 52
N2' C1' N1 90.2(10) . 52
C2 C1' N1 101.0(9) . 52
C1' C1' N1 42.7(5) 52 52
C2 C2 C3 87.2(3) 52 .
C2 C2 C7 86.5(3) 52 .
C3 C2 C7 120.0 . .
C2 C2 C1 85.3(6) 52 .
C3 C2 C1 118.8(7) . .
C7 C2 C1 120.0(6) . .
C2 C2 C1' 107.3(7) 52 .
C3 C2 C1' 122.2(7) . .
C7 C2 C1' 116.5(6) . .
C2 C2 C7 56.1(3) 52 52
C3 C2 C7 113.00(15) . 52
C7 C2 C7 30.5(4) . 52
C1 C2 C7 112.0(7) . 52
C1' C2 C7 121.5(8) . 52
C2 C2 C3 55.6(3) 52 52
C3 C2 C3 31.6(4) . 52
C7 C2 C3 112.43(14) . 52
C1 C2 C3 110.7(8) . 52
C1' C2 C3 126.6(7) . 52
C7 C2 C3 91.7(4) 52 52
C2 C2 C1 58.6(5) 52 52
C3 C2 C1 113.0(6) . 52
C7 C2 C1 113.6(6) . 52
C1 C2 C1 26.7(10) . 52
C7 C2 C1 93.9(7) 52 52
C3 C2 C1 92.8(7) 52 52
C3 C3 C2 92.8 52 .
C3 C3 C4 83.7 52 .
C2 C3 C4 120.0 . .
C3 C3 C4 62.2(7) 52 52
C2 C3 C4 117.57(15) . 52
C4 C3 C4 21.6(7) . 52
C3 C3 C2 55.6(4) 52 52
C2 C3 C2 37.2(4) . 52
C4 C3 C2 110.3(3) . 52
C4 C3 C2 95.7(4) 52 52
C3 C3 H3 90(4) 52 .
C2 C3 H3 113(4) . .
C4 C3 H3 127(4) . .
C4 C3 H3 122(4) 52 .
C2 C3 H3 109(4) 52 .
C4 C4 C3 96.3 52 .
C4 C4 C5 86.5 52 .
C3 C4 C5 120.0 . .
C4 C4 C5 70.4(10) 52 52
C3 C4 C5 120.15(8) . 52
C5 C4 C5 16.2(10) . 52
C4 C4 C8 87.9(9) 52 .
C3 C4 C8 119.0(4) . .
C5 C4 C8 121.0(4) . .
C5 C4 C8 118.4(6) 52 .
C4 C4 C3 62.2(4) 52 52
C3 C4 C3 34.1(4) . 52
C5 C4 C3 114.25(14) . 52
C5 C4 C3 104.9(7) 52 52
C8 C4 C3 114.2(6) . 52
C4 C4 C8 70.8(8) 52 52
C3 C4 C8 119.3(4) . 52
C5 C4 C8 118.0(4) . 52
C5 C4 C8 110.6(8) 52 52
C8 C4 C8 17.1(11) . 52
C3 C4 C8 104.5(7) 52 52
C5 C5 C6 92.8 52 .
C5 C5 C4 93.5 52 .
C6 C5 C4 120.0 . .
C5 C5 C6 71.0(9) 52 52
C6 C5 C6 21.8(9) . 52
C4 C5 C6 119.71(11) . 52
C5 C5 C4 70.4(8) 52 52
C6 C5 C4 119.41(11) . 52
C4 C5 C4 23.1(8) . 52
C6 C5 C4 109.9(7) 52 52
C5 C5 H5 78.7(12) 52 .
C6 C5 H5 122(3) . .
C4 C5 H5 118(3) . .
C6 C5 H5 115(3) 52 .
C4 C5 H5 111(3) 52 .
C6 C6 C5 87.2 52 .
C6 C6 C7 96.3 52 .
C5 C6 C7 120.0 . .
C6 C6 C5 71.0(10) 52 52
C5 C6 C5 16.2(10) . 52
C7 C6 C5 120.25(7) . 52
C6 C6 C9 89.5(8) 52 .
C5 C6 C9 120.7(3) . .
C7 C6 C9 119.2(3) . .
C5 C6 C9 118.8(6) 52 .
C6 C6 C7 63.2(5) 52 52
C5 C6 C7 114.97(14) . 52
C7 C6 C7 33.1(5) . 52
C5 C6 C7 105.9(7) 52 52
C9 C6 C7 115.7(6) . 52
C6 C6 C9 70.6(8) 52 52
C5 C6 C9 117.8(3) . 52
C7 C6 C9 119.7(3) . 52
C5 C6 C9 110.4(8) 52 52
C9 C6 C9 18.9(8) . 52
C7 C6 C9 105.2(7) 52 52
C7 C7 C6 83.7 52 .
C7 C7 C2 93.5 52 .
C6 C7 C2 120.0 . .
C7 C7 C6 63.2(8) 52 52
C6 C7 C6 20.5(8) . 52
C2 C7 C6 118.05(15) . 52
C7 C7 C2 56.1(4) 52 52
C6 C7 C2 110.4(3) . 52
C2 C7 C2 37.4(4) . 52
C6 C7 C2 96.7(5) 52 52
C7 C7 H7 105(4) 52 .
C6 C7 H7 121(4) . .
C2 C7 H7 117(4) . .
C6 C7 H7 124(4) 52 .
C2 C7 H7 123(4) 52 .
C8 C8 O2 79.2(7) 52 .
C8 C8 O1 96.6(7) 52 .
O2 C8 O1 127.2(6) . .
C8 C8 O1 63.8(6) 52 52
O2 C8 O1 116.4(8) . 52
O1 C8 O1 32.8(4) . 52
C8 C8 C4 92.1(7) 52 .
O2 C8 C4 116.9(6) . .
O1 C8 C4 115.8(5) . .
O1 C8 C4 114.4(6) 52 .
C8 C8 C4 70.8(7) 52 52
O2 C8 C4 111.1(7) . 52
O1 C8 C4 116.9(6) . 52
O1 C8 C4 103.3(7) 52 52
C4 C8 C4 21.2(8) . 52
C9 C9 O4 77.7(5) 52 .
C9 C9 O3 78.0(5) 52 .
O4 C9 O3 119.3(9) . .
C9 C9 O4' 105.6(8) 52 .
O4 C9 O4' 27.9(6) . .
O3 C9 O4' 125.0(8) . .
C9 C9 C6 90.5(6) 52 .
O4 C9 C6 117.4(9) . .
O3 C9 C6 117.5(5) . .
O4' C9 C6 117.3(7) . .
C9 C9 O4' 55.3(7) 52 52
O4 C9 O4' 22.4(7) . 52
O3 C9 O4' 108.9(8) . 52
O4' C9 O4' 50.3(12) . 52
C6 C9 O4' 113.5(7) . 52
C9 C9 C6 70.6(6) 52 52
O4 C9 C6 111.2(9) . 52
O3 C9 C6 111.4(6) . 52
O4' C9 C6 121.6(8) . 52
C6 C9 C6 19.8(9) . 52
O4' C9 C6 100.5(7) 52 52

loop_
_geom_bond_atom_site_label_1
_geom_bond_atom_site_label_2
_geom_bond_distance
_geom_bond_site_symmetry_2
Zn1 O5 1.976(9) .
Zn1 O1 2.009(4) .
Zn1 O1 2.009(4) 72
Zn1 O1 2.009(4) 70
Zn1 O1 2.009(4) 21
Zn1 O1 2.009(4) 3
Zn1 O1 2.009(4) 52
Zn1 O1 2.009(4) 23
Zn1 O1 2.009(4) 50
Zn1 Zn2 2.9666(13) .
Zn2 O6 1.905(6) .
Zn2 O2 2.031(3) .
Zn2 O2 2.031(3) 70
Zn2 O2 2.031(3) 50
Zn2 O2 2.031(3) 21
Zn3 O3 1.990(3) 38
Zn3 O3 1.990(3) 37_455
Zn3 O3 1.990(3) 2_565
Zn3 O3 1.991(3) .
O1 O1 0.759(9) 52
O1 C8 1.256(8) .
O1 C8 1.391(10) 52
O2 C8 1.254(8) 52
O2 C8 1.254(8) .
O3 C9 1.251(7) 52
O3 C9 1.251(7) .
O4 O4' 0.616(14) .
O4 O4' 0.616(14) 52
O4 C9 1.219(16) 52
O4 C9 1.219(16) .
O4' O4' 1.22(3) 52
O4' C9 1.309(14) .
O4' C9 1.534(15) 52
N1 N1 0.907(19) 52
N1 C1 1.355(16) 67
N1 C1 1.355(16) .
N1 C1' 1.390(18) .
N1 C1' 1.390(18) 67
N1 C1 1.593(16) 18
N1 C1 1.593(16) 52
N1 C1' 1.913(19) 52
N1 C1' 1.913(19) 18
N2 N2 1.42(2) 67
N2 C1 1.515(14) .
N2' N2' 0.98(2) 52
N2' N2' 1.40(2) 67
N2' C1' 1.481(15) .
N2' N2' 1.71(2) 18
C1 C1 0.77(3) 52
C1 C2 1.470(13) .
C1 N1 1.593(16) 52
C1 C2 1.717(13) 52
C1' C2 1.493(13) .
C1' C1' 1.90(3) 52
C1' N1 1.913(19) 52
C2 C2 1.017(13) 52
C2 C3 1.3900 .
C2 C7 1.3900 .
C2 C7 1.672(8) 52
C2 C3 1.682(8) 52
C2 C1 1.717(13) 52
C3 C3 0.882(14) 52
C3 C4 1.3900 .
C3 C4 1.563(10) 52
C3 C2 1.682(7) 52
C3 H3 0.99(6) .
C4 C4 0.58(2) 52
C4 C5 1.3900 .
C4 C5 1.473(9) 52
C4 C8 1.508(7) .
C4 C3 1.563(6) 52
C4 C8 1.595(9) 52
C5 C5 0.41(3) 52
C5 C6 1.3900 .
C5 C6 1.468(8) 52
C5 C4 1.473(7) 52
C5 H5 1.05(5) .
C6 C6 0.55(2) 52
C6 C7 1.3900 .
C6 C5 1.468(9) 52
C6 C9 1.518(7) .
C6 C7 1.548(7) 52
C6 C9 1.609(8) 52
C7 C7 0.850(15) 52
C7 C6 1.548(10) 52
C7 C2 1.672(7) 52
C7 H7 0.94(7) .
C8 C8 0.47(3) 52
C8 O1 1.391(10) 52
C8 C4 1.595(8) 52
C9 C9 0.52(2) 52
C9 O4' 1.534(15) 52
C9 C6 1.609(8) 52

loop_
_platon_squeeze_void_nr
_platon_squeeze_void_average_x
_platon_squeeze_void_average_y
_platon_squeeze_void_average_z
_platon_squeeze_void_volume
_platon_squeeze_void_count_electrons
_platon_squeeze_void_content
1 -0.002 -0.005 -0.003 20231 6084 ' '
